data_7033135
loop_
_publ_author_name
'Kim, Minsung'
'Kobayashi, Makoto'
'Kato, Hideki'
'Yamane, Hisanori'
'Sato, Yasushi'
'Kakihana, Masato'

_publ_section_title
;
 Crystal structures and luminescence properties of
 Eu&#x00B2;&#x207A;-activated new NaBa0.5Ca0.5PO&#x2084; and
 Na&#x2083;Ba&#x2082;Ca(PO&#x2084;)&#x2083;.
;
_journal_issue 4
_journal_name_full 'Dalton transactions (Cambridge, England : 2003)'
_journal_page_first 1900
_journal_page_last 1904
_journal_paper_doi 10.1039/c4dt03024a
_journal_volume 44
_journal_year 2015
_chemical_formula_moiety '2(O4 P), Ba, Ca, 2(Na)'
_chemical_formula_structural Na2CaBa(PO4)2
_chemical_formula_sum 'Ba Ca Na2 O8 P2'
_chemical_formula_weight 413.34
_chemical_name_common
;
sodium calcium barium phosphate  
;
_chemical_name_systematic
; 
disodium monocalcium monobarium phosphate
;
_space_group_IT_number 164
_symmetry_cell_setting trigonal
_symmetry_Int_Tables_number 164
_symmetry_space_group_name_Hall '-P 3 2"'
_symmetry_space_group_name_H-M 'P -3 m 1'
_audit_creation_method SHELXL-97
_cell_angle_alpha 90.00
_cell_angle_beta 90.00
_cell_angle_gamma 120.00
_cell_formula_units_Z 1
_cell_length_a 5.4474(4)
_cell_length_b 5.4474(4)
_cell_length_c 7.3624(5)
_cell_measurement_reflns_used 1864
_cell_measurement_temperature 293(2)
_cell_measurement_theta_max 27.45
_cell_measurement_theta_min 4.32
_cell_volume 189.20(2)
_computing_cell_refinement 'RAPID-AUTO (Rigaku Corporation, 2005)'
_computing_data_collection 'RAPID-AUTO (Rigaku Corporation, 2005)'
_computing_data_reduction 'RAPID-AUTO (Rigaku Corporation, 2005)'
_computing_molecular_graphics 'VESTA (Momma & Izumi, 2008)'
_computing_publication_material 'SHELXL-97 (Sheldrick, 2008)'
_computing_structure_refinement 'SHELXL-97 (Sheldrick, 2008)'
_diffrn_ambient_temperature 293(2)
_diffrn_detector_area_resol_mean 10.0
_diffrn_measured_fraction_theta_full 0.995
_diffrn_measured_fraction_theta_max 0.995
_diffrn_measurement_device_type 'Rigaku RAXIS-RAPID II'
_diffrn_measurement_method \w
_diffrn_radiation_monochromator graphite
_diffrn_radiation_source 'fine-focus sealed tube'
_diffrn_radiation_type MoK\a
_diffrn_radiation_wavelength 0.71075
_diffrn_reflns_av_R_equivalents 0.0224
_diffrn_reflns_av_sigmaI/netI 0.0102
_diffrn_reflns_limit_h_max 7
_diffrn_reflns_limit_h_min -7
_diffrn_reflns_limit_k_max 7
_diffrn_reflns_limit_k_min -7
_diffrn_reflns_limit_l_max 8
_diffrn_reflns_limit_l_min -9
_diffrn_reflns_number 1852
_diffrn_reflns_theta_full 27.44
_diffrn_reflns_theta_max 27.44
_diffrn_reflns_theta_min 4.32
_exptl_absorpt_coefficient_mu 6.476
_exptl_absorpt_correction_T_max 0.884408
_exptl_absorpt_correction_T_min 0.725409
_exptl_absorpt_correction_type numerical
_exptl_absorpt_process_details
;
(NUMABS; Higashi, 1999)
;
_exptl_crystal_colour colorless
_exptl_crystal_density_diffrn 3.628
_exptl_crystal_density_method 'not measured'
_exptl_crystal_description platelet
_exptl_crystal_F_000 192
_exptl_crystal_size_max 0.093
_exptl_crystal_size_mid 0.073
_exptl_crystal_size_min 0.048
_refine_diff_density_max 0.530
_refine_diff_density_min -0.799
_refine_diff_density_rms 0.137
_refine_ls_extinction_method none
_refine_ls_goodness_of_fit_ref 1.154
_refine_ls_matrix_type full
_refine_ls_number_parameters 19
_refine_ls_number_reflns 193
_refine_ls_number_restraints 0
_refine_ls_restrained_S_all 1.154
_refine_ls_R_factor_all 0.0168
_refine_ls_R_factor_gt 0.0168
_refine_ls_shift/su_max 0.000
_refine_ls_shift/su_mean 0.000
_refine_ls_structure_factor_coef Fsqd
_refine_ls_weighting_details 'w=1/[\s^2^(Fo^2^)+(0.0162P)^2^+0.6331P] where P=(Fo^2^+2Fc^2^)/3'
_refine_ls_weighting_scheme calc
_refine_ls_wR_factor_gt 0.0408
_refine_ls_wR_factor_ref 0.0408
_reflns_number_gt 193
_reflns_number_total 193
_reflns_threshold_expression >2sigma(I)
_cod_data_source_file c4dt03024a1.cif
_cod_data_source_block shelxl
_cod_depositor_comments
;Adding full bibliography for 7033134--7033135.cif.

The following automatic conversions were performed:

data name '_iucr_refine_instruction_details' was replaced with
'_iucr_refine_instructions_details' as specified in the replacement
file 'data/replacement-values/replacement_tags.lst'.

Automatic conversion script
Id: cif_correct_tags 9268 2022-04-12 08:56:07Z antanas 
;
_cod_database_code 7033135
_shelxl_version_number 2014-3

loop_
_symmetry_equiv_pos_as_xyz
'x, y, z'
'-y, x-y, z'
'-x+y, -x, z'
'x-y, -y, -z'
'-x, -x+y, -z'
'y, x, -z'
'-x, -y, -z'
'y, -x+y, -z'
'x-y, x, -z'
'-x+y, y, z'
'x, x-y, z'
'-y, -x, z'

loop_
_atom_site_label
_atom_site_type_symbol
_atom_site_fract_x
_atom_site_fract_y
_atom_site_fract_z
_atom_site_U_iso_or_equiv
_atom_site_adp_type
_atom_site_occupancy
_atom_site_site_symmetry_order
_atom_site_calc_flag
_atom_site_refinement_flags_posn
_atom_site_refinement_flags_adp
_atom_site_refinement_flags_occupancy
Na1 Na 0.3333 0.6667 0.7094(7) 0.0222(14) Uani 1 6 d S T P
Ca1 Ca 0.0000 0.0000 0.5000 0.0088(4) Uani 1 12 d S T P
Ba1 Ba 0.0000 0.0000 0.0000 0.0148(2) Uani 1 12 d S T P
P1 P 0.3333 0.6667 0.2294(4) 0.0087(7) Uani 1 6 d S T P
O1 O 0.3333 0.6667 0.0232(12) 0.0176(16) Uani 1 6 d S T P
O2 O 0.1217(9) 0.3675(11) 0.3005(5) 0.0167(11) Uiso 0.5 1 d . . P

loop_
_atom_site_aniso_label
_atom_site_aniso_U_11
_atom_site_aniso_U_22
_atom_site_aniso_U_33
_atom_site_aniso_U_23
_atom_site_aniso_U_13
_atom_site_aniso_U_12
Na1 0.0195(16) 0.0195(16) 0.028(3) 0.000 0.000 0.0097(8)
Ca1 0.0093(6) 0.0093(6) 0.0079(8) 0.000 0.000 0.0046(3)
Ba1 0.0179(3) 0.0179(3) 0.0086(3) 0.000 0.000 0.00897(13)
P1 0.0078(8) 0.0078(8) 0.0105(16) 0.000 0.000 0.0039(4)
O1 0.0227(18) 0.0227(18) 0.007(4) 0.000 0.000 0.0113(9)

loop_
_atom_type_symbol
_atom_type_description
_atom_type_scat_dispersion_real
_atom_type_scat_dispersion_imag
_atom_type_scat_source
O O 0.0106 0.0060 'International Tables Vol C Tables 4.2.6.8 and 6.1.1.4'
Na Na 0.0362 0.0249 'International Tables Vol C Tables 4.2.6.8 and 6.1.1.4'
P P 0.1023 0.0942 'International Tables Vol C Tables 4.2.6.8 and 6.1.1.4'
Ca Ca 0.2262 0.3064 'International Tables Vol C Tables 4.2.6.8 and 6.1.1.4'
Ba Ba -0.3244 2.2819 'International Tables Vol C Tables 4.2.6.8 and 6.1.1.4'

loop_
_exptl_crystal_face_index_h
_exptl_crystal_face_index_k
_exptl_crystal_face_index_l
_exptl_crystal_face_perp_dist
-4.83 2.28 3.39 0.0277
-3.01 -2.43 0.16 0.0332
-2.94 3.02 -5.71 0.0387
-1.88 -0.31 -6.64 0.0366
1.40 -5.06 -2.10 0.0165
2.70 -1.99 6.32 0.0133
-1.71 5.26 1.32 0.0312
-1.04 4.76 2.90 0.0294
3.37 -1.96 -5.77 0.0072
-3.27 2.46 5.75 0.0145

loop_
_geom_angle_atom_site_label_1
_geom_angle_atom_site_label_2
_geom_angle_atom_site_label_3
_geom_angle
_geom_angle_site_symmetry_1
_geom_angle_site_symmetry_3
O1 Na1 O2 91.74(18) 1_556 7_566
O1 Na1 O2 91.74(18) 1_556 6_566
O2 Na1 O2 67.7(2) 7_566 6_566
O1 Na1 O2 91.74(18) 1_556 5_556
O2 Na1 O2 52.2(2) 7_566 5_556
O2 Na1 O2 119.91(2) 6_566 5_556
O1 Na1 O2 91.74(18) 1_556 9_666
O2 Na1 O2 119.91(2) 7_566 9_666
O2 Na1 O2 52.2(2) 6_566 9_666
O2 Na1 O2 171.5(3) 5_556 9_666
O1 Na1 O2 91.74(18) 1_556 8_556
O2 Na1 O2 119.91(2) 7_566 8_556
O2 Na1 O2 171.5(3) 6_566 8_556
O2 Na1 O2 67.7(2) 5_556 8_556
O2 Na1 O2 119.91(2) 9_666 8_556
O1 Na1 O2 91.74(18) 1_556 4_666
O2 Na1 O2 171.5(3) 7_566 4_666
O2 Na1 O2 119.91(2) 6_566 4_666
O2 Na1 O2 119.91(2) 5_556 4_666
O2 Na1 O2 67.7(2) 9_666 4_666
O2 Na1 O2 52.2(2) 8_556 4_666
O1 Na1 P1 81.85(11) 1_556 7_666
O2 Na1 P1 145.68(13) 7_566 7_666
O2 Na1 P1 145.68(13) 6_566 7_666
O2 Na1 P1 94.07(12) 5_556 7_666
O2 Na1 P1 94.07(12) 9_666 7_666
O2 Na1 P1 27.88(12) 8_556 7_666
O2 Na1 P1 27.88(12) 4_666 7_666
O1 Na1 P1 81.85(11) 1_556 7_676
O2 Na1 P1 94.07(12) 7_566 7_676
O2 Na1 P1 27.88(12) 6_566 7_676
O2 Na1 P1 145.68(13) 5_556 7_676
O2 Na1 P1 27.88(12) 9_666 7_676
O2 Na1 P1 145.68(13) 8_556 7_676
O2 Na1 P1 94.07(12) 4_666 7_676
P1 Na1 P1 118.02(5) 7_666 7_676
O1 Na1 P1 81.85(11) 1_556 7_566
O2 Na1 P1 27.88(12) 7_566 7_566
O2 Na1 P1 94.07(12) 6_566 7_566
O2 Na1 P1 27.88(12) 5_556 7_566
O2 Na1 P1 145.68(13) 9_666 7_566
O2 Na1 P1 94.07(12) 8_556 7_566
O2 Na1 P1 145.68(13) 4_666 7_566
P1 Na1 P1 118.02(5) 7_666 7_566
P1 Na1 P1 118.02(5) 7_676 7_566
O1 Na1 Ca1 116.11(8) 1_556 1_565
O2 Na1 Ca1 40.66(12) 7_566 1_565
O2 Na1 Ca1 40.66(12) 6_566 1_565
O2 Na1 Ca1 85.77(13) 5_556 1_565
O2 Na1 Ca1 85.77(13) 9_666 1_565
O2 Na1 Ca1 142.4(2) 8_556 1_565
O2 Na1 Ca1 142.4(2) 4_666 1_565
P1 Na1 Ca1 162.04(18) 7_666 1_565
P1 Na1 Ca1 67.54(4) 7_676 1_565
P1 Na1 Ca1 67.54(4) 7_566 1_565
O1 Na1 Ca1 116.11(8) 1_556 .
O2 Na1 Ca1 85.77(14) 7_566 .
O2 Na1 Ca1 142.4(2) 6_566 .
O2 Na1 Ca1 40.66(12) 5_556 .
O2 Na1 Ca1 142.4(2) 9_666 .
O2 Na1 Ca1 40.66(12) 8_556 .
O2 Na1 Ca1 85.77(14) 4_666 .
P1 Na1 Ca1 67.54(4) 7_666 .
P1 Na1 Ca1 162.04(18) 7_676 .
P1 Na1 Ca1 67.54(4) 7_566 .
Ca1 Na1 Ca1 102.09(10) 1_565 .
O2 Ca1 O2 96.51(17) . 8_556
O2 Ca1 O2 83.49(17) . 2
O2 Ca1 O2 180.0 8_556 2
O2 Ca1 O2 70.9(2) . 12
O2 Ca1 O2 163.1(2) 8_556 12
O2 Ca1 O2 16.9(2) 2 12
O2 Ca1 O2 109.1(2) . 6_556
O2 Ca1 O2 16.9(2) 8_556 6_556
O2 Ca1 O2 163.1(2) 2 6_556
O2 Ca1 O2 180.0 12 6_556
O2 Ca1 O2 93.3(2) . 11
O2 Ca1 O2 109.1(2) 8_556 11
O2 Ca1 O2 70.9(2) 2 11
O2 Ca1 O2 83.49(17) 12 11
O2 Ca1 O2 96.51(17) 6_556 11
O2 Ca1 O2 86.7(2) . 5_556
O2 Ca1 O2 70.9(2) 8_556 5_556
O2 Ca1 O2 109.1(2) 2 5_556
O2 Ca1 O2 96.51(17) 12 5_556
O2 Ca1 O2 83.49(17) 6_556 5_556
O2 Ca1 O2 180.00(15) 11 5_556
O2 Ca1 O2 96.51(17) . 9_556
O2 Ca1 O2 83.49(17) 8_556 9_556
O2 Ca1 O2 96.51(17) 2 9_556
O2 Ca1 O2 86.7(2) 12 9_556
O2 Ca1 O2 93.3(2) 6_556 9_556
O2 Ca1 O2 163.1(2) 11 9_556
O2 Ca1 O2 16.9(2) 5_556 9_556
O2 Ca1 O2 83.49(17) . 3
O2 Ca1 O2 96.51(17) 8_556 3
O2 Ca1 O2 83.49(17) 2 3
O2 Ca1 O2 93.3(2) 12 3
O2 Ca1 O2 86.7(2) 6_556 3
O2 Ca1 O2 16.9(2) 11 3
O2 Ca1 O2 163.1(2) 5_556 3
O2 Ca1 O2 180.0 9_556 3
O2 Ca1 O2 16.9(2) . 10
O2 Ca1 O2 86.7(2) 8_556 10
O2 Ca1 O2 93.3(2) 2 10
O2 Ca1 O2 83.49(17) 12 10
O2 Ca1 O2 96.51(17) 6_556 10
O2 Ca1 O2 83.49(17) 11 10
O2 Ca1 O2 96.51(17) 5_556 10
O2 Ca1 O2 109.1(2) 9_556 10
O2 Ca1 O2 70.9(2) 3 10
O2 Ca1 O2 163.1(2) . 4_556
O2 Ca1 O2 93.3(2) 8_556 4_556
O2 Ca1 O2 86.7(2) 2 4_556
O2 Ca1 O2 96.51(17) 12 4_556
O2 Ca1 O2 83.49(17) 6_556 4_556
O2 Ca1 O2 96.51(17) 11 4_556
O2 Ca1 O2 83.49(17) 5_556 4_556
O2 Ca1 O2 70.9(2) 9_556 4_556
O2 Ca1 O2 109.1(2) 3 4_556
O2 Ca1 O2 180.0(2) 10 4_556
O2 Ca1 O2 180.0(2) . 7_556
O2 Ca1 O2 83.49(17) 8_556 7_556
O2 Ca1 O2 96.51(17) 2 7_556
O2 Ca1 O2 109.1(2) 12 7_556
O2 Ca1 O2 70.9(2) 6_556 7_556
O2 Ca1 O2 86.7(2) 11 7_556
O2 Ca1 O2 93.3(2) 5_556 7_556
O2 Ca1 O2 83.49(17) 9_556 7_556
O2 Ca1 O2 96.51(17) 3 7_556
O2 Ca1 O2 163.1(2) 10 7_556
O2 Ca1 O2 16.9(2) 4_556 7_556
O2 Ba1 O2 13.70(17) . 10
O2 Ba1 O2 166.30(17) . 4
O2 Ba1 O2 180.00(10) 10 4
O2 Ba1 O2 180.0 . 7
O2 Ba1 O2 166.30(17) 10 7
O2 Ba1 O2 13.70(17) 4 7
O2 Ba1 O2 114.59(15) . 9
O2 Ba1 O2 123.84(18) 10 9
O2 Ba1 O2 56.16(18) 4 9
O2 Ba1 O2 65.41(15) 7 9
O2 Ba1 O2 65.41(15) . 3
O2 Ba1 O2 56.16(18) 10 3
O2 Ba1 O2 123.84(18) 4 3
O2 Ba1 O2 114.59(15) 7 3
O2 Ba1 O2 180.0(3) 9 3
O2 Ba1 O2 72.32(18) . 11
O2 Ba1 O2 65.41(15) 10 11
O2 Ba1 O2 114.59(15) 4 11
O2 Ba1 O2 107.68(18) 7 11
O2 Ba1 O2 166.30(17) 9 11
O2 Ba1 O2 13.70(17) 3 11
O2 Ba1 O2 107.68(18) . 5
O2 Ba1 O2 114.59(15) 10 5
O2 Ba1 O2 65.41(15) 4 5
O2 Ba1 O2 72.32(18) 7 5
O2 Ba1 O2 13.70(17) 9 5
O2 Ba1 O2 166.30(17) 3 5
O2 Ba1 O2 180.0 11 5
O2 Ba1 O2 56.16(18) . 12
O2 Ba1 O2 65.41(15) 10 12
O2 Ba1 O2 114.59(15) 4 12
O2 Ba1 O2 123.84(18) 7 12
O2 Ba1 O2 107.68(18) 9 12
O2 Ba1 O2 72.32(18) 3 12
O2 Ba1 O2 65.41(15) 11 12
O2 Ba1 O2 114.59(15) 5 12
O2 Ba1 O2 123.84(18) . 6
O2 Ba1 O2 114.59(15) 10 6
O2 Ba1 O2 65.41(15) 4 6
O2 Ba1 O2 56.16(18) 7 6
O2 Ba1 O2 72.32(18) 9 6
O2 Ba1 O2 107.68(18) 3 6
O2 Ba1 O2 114.59(15) 11 6
O2 Ba1 O2 65.41(15) 5 6
O2 Ba1 O2 180.0 12 6
O2 Ba1 O2 114.59(15) . 8
O2 Ba1 O2 107.68(18) 10 8
O2 Ba1 O2 72.32(18) 4 8
O2 Ba1 O2 65.41(15) 7 8
O2 Ba1 O2 65.41(15) 9 8
O2 Ba1 O2 114.59(15) 3 8
O2 Ba1 O2 123.84(18) 11 8
O2 Ba1 O2 56.16(18) 5 8
O2 Ba1 O2 166.30(17) 12 8
O2 Ba1 O2 13.70(17) 6 8
O2 Ba1 O2 65.41(15) . 2
O2 Ba1 O2 72.32(18) 10 2
O2 Ba1 O2 107.68(18) 4 2
O2 Ba1 O2 114.59(15) 7 2
O2 Ba1 O2 114.59(15) 9 2
O2 Ba1 O2 65.41(15) 3 2
O2 Ba1 O2 56.16(18) 11 2
O2 Ba1 O2 123.84(18) 5 2
O2 Ba1 O2 13.70(17) 12 2
O2 Ba1 O2 166.30(17) 6 2
O2 Ba1 O2 180.0(2) 8 2
O1 P1 O2 109.83(18) . 3_565
O1 P1 O2 109.83(18) . 11_565
O2 P1 O2 25.3(3) 3_565 11_565
O1 P1 O2 109.83(18) . 12_665
O2 P1 O2 86.1(3) 3_565 12_665
O2 P1 O2 109.11(19) 11_565 12_665
O1 P1 O2 109.83(18) . 2_665
O2 P1 O2 109.11(19) 3_565 2_665
O2 P1 O2 128.8(3) 11_565 2_665
O2 P1 O2 25.3(3) 12_665 2_665
O1 P1 O2 109.83(18) . 10
O2 P1 O2 128.8(3) 3_565 10
O2 P1 O2 109.11(19) 11_565 10
O2 P1 O2 109.11(19) 12_665 10
O2 P1 O2 86.1(3) 2_665 10
O1 P1 O2 109.83(18) . .
O2 P1 O2 109.11(19) 3_565 .
O2 P1 O2 86.1(3) 11_565 .
O2 P1 O2 128.8(3) 12_665 .
O2 P1 O2 109.11(19) 2_665 .
O2 P1 O2 25.3(3) 10 .
O1 P1 Na1 98.15(11) . 7_666
O2 P1 Na1 149.0(2) 3_565 7_666
O2 P1 Na1 149.0(2) 11_565 7_666
O2 P1 Na1 71.74(16) 12_665 7_666
O2 P1 Na1 46.48(16) 2_665 7_666
O2 P1 Na1 46.48(16) 10 7_666
O2 P1 Na1 71.74(16) . 7_666
O1 P1 Na1 98.15(11) . 7_676
O2 P1 Na1 46.48(16) 3_565 7_676
O2 P1 Na1 71.74(16) 11_565 7_676
O2 P1 Na1 46.48(16) 12_665 7_676
O2 P1 Na1 71.74(16) 2_665 7_676
O2 P1 Na1 149.0(2) 10 7_676
O2 P1 Na1 149.0(2) . 7_676
Na1 P1 Na1 118.02(5) 7_666 7_676
O1 P1 Na1 98.15(11) . 7_566
O2 P1 Na1 71.74(16) 3_565 7_566
O2 P1 Na1 46.48(16) 11_565 7_566
O2 P1 Na1 149.0(2) 12_665 7_566
O2 P1 Na1 149.0(2) 2_665 7_566
O2 P1 Na1 71.74(16) 10 7_566
O2 P1 Na1 46.48(16) . 7_566
Na1 P1 Na1 118.02(5) 7_666 7_566
Na1 P1 Na1 118.02(5) 7_676 7_566
O1 P1 Ba1 61.76(4) . 1_565
O2 P1 Ba1 49.79(17) 3_565 1_565
O2 P1 Ba1 49.79(17) 11_565 1_565
O2 P1 Ba1 113.36(15) 12_665 1_565
O2 P1 Ba1 136.93(16) 2_665 1_565
O2 P1 Ba1 136.93(16) 10 1_565
O2 P1 Ba1 113.36(16) . 1_565
Na1 P1 Ba1 159.92(13) 7_666 1_565
Na1 P1 Ba1 68.35(6) 7_676 1_565
Na1 P1 Ba1 68.35(6) 7_566 1_565
O1 P1 Ba1 61.76(4) . .
O2 P1 Ba1 136.93(17) 3_565 .
O2 P1 Ba1 113.36(16) 11_565 .
O2 P1 Ba1 136.93(16) 12_665 .
O2 P1 Ba1 113.36(15) 2_665 .
O2 P1 Ba1 49.79(17) 10 .
O2 P1 Ba1 49.79(17) . .
Na1 P1 Ba1 68.35(6) 7_666 .
Na1 P1 Ba1 159.92(13) 7_676 .
Na1 P1 Ba1 68.35(6) 7_566 .
Ba1 P1 Ba1 99.45(5) 1_565 .
P1 O1 Na1 180.0 . 1_554
P1 O1 Ba1 93.11(16) . 1_565
Na1 O1 Ba1 86.89(16) 1_554 1_565
P1 O1 Ba1 93.11(16) . .
Na1 O1 Ba1 86.89(16) 1_554 .
Ba1 O1 Ba1 119.71(3) 1_565 .
P1 O1 Ba1 93.11(16) . 1_665
Na1 O1 Ba1 86.89(16) 1_554 1_665
Ba1 O1 Ba1 119.71(3) 1_565 1_665
Ba1 O1 Ba1 119.71(3) . 1_665
O2 O2 P1 77.35(16) 10 .
O2 O2 Ca1 81.55(10) 10 .
P1 O2 Ca1 151.1(3) . .
O2 O2 Na1 175.77(13) 10 7_566
P1 O2 Na1 105.6(2) . 7_566
Ca1 O2 Na1 96.62(19) . 7_566
O2 O2 Ba1 83.15(8) 10 .
P1 O2 Ba1 105.6(2) . .
Ca1 O2 Ba1 91.15(16) . .
Na1 O2 Ba1 93.10(18) 7_566 .

loop_
_geom_bond_atom_site_label_1
_geom_bond_atom_site_label_2
_geom_bond_distance
_geom_bond_site_symmetry_2
Na1 O1 2.310(9) 1_556
Na1 O2 2.393(4) 7_566
Na1 O2 2.393(4) 6_566
Na1 O2 2.393(4) 5_556
Na1 O2 2.393(4) 9_666
Na1 O2 2.393(4) 8_556
Na1 O2 2.393(4) 4_666
Na1 P1 3.1771(9) 7_666
Na1 P1 3.1772(9) 7_676
Na1 P1 3.1772(9) 7_566
Na1 Ca1 3.503(2) 1_565
Na1 Ca1 3.503(2) .
Ca1 O2 2.297(5) .
Ca1 O2 2.297(5) 8_556
Ca1 O2 2.297(5) 2
Ca1 O2 2.297(5) 12
Ca1 O2 2.297(5) 6_556
Ca1 O2 2.297(5) 11
Ca1 O2 2.297(5) 5_556
Ca1 O2 2.297(5) 9_556
Ca1 O2 2.297(5) 3
Ca1 O2 2.297(5) 10
Ca1 O2 2.297(5) 4_556
Ca1 O2 2.297(5) 7_556
Ba1 O2 2.831(4) .
Ba1 O2 2.831(4) 10
Ba1 O2 2.831(4) 4
Ba1 O2 2.831(4) 7
Ba1 O2 2.831(4) 9
Ba1 O2 2.831(4) 3
Ba1 O2 2.831(4) 11
Ba1 O2 2.831(4) 5
Ba1 O2 2.831(4) 12
Ba1 O2 2.831(4) 6
Ba1 O2 2.831(4) 8
Ba1 O2 2.831(4) 2
P1 O1 1.518(9) .
P1 O2 1.543(5) 3_565
P1 O2 1.543(5) 11_565
P1 O2 1.543(5) 12_665
P1 O2 1.543(5) 2_665
P1 O2 1.543(5) 10
P1 O2 1.543(5) .
P1 Na1 3.1771(9) 7_666
P1 Na1 3.1772(9) 7_676
P1 Na1 3.1772(9) 7_566
P1 Ba1 3.5699(14) 1_565
O1 Na1 2.310(9) 1_554
O1 Ba1 3.1497(5) 1_565
O1 Ba1 3.1497(5) 1_665
O2 O2 0.675(8) 10
O2 Na1 2.393(4) 7_566
